data_2220669
loop_
_publ_author_name
'Bhuiyan, M. Delower H.'
'Clegg, Jack K.'
'Try, Andrew C.'

_publ_section_title
;Diethyl
 6<i>H</i>,12<i>H</i>-5,11-methanodibenzo[<i>b</i>,<i>f</i>][1,5]diazocine-1,7-dicarboxylate
;
_journal_coeditor_code ZL2169
_journal_issue 1
_journal_name_full 'Acta Crystallographica Section E'
_journal_page_first o187
_journal_paper_doi 10.1107/S1600536808042967
_journal_volume 65
_journal_year 2009
_chemical_formula_iupac 'C21 H22 N2 O4'
_chemical_formula_moiety 'C21 H22 N2 O4'
_chemical_formula_sum 'C21 H22 N2 O4'
_chemical_formula_weight 366.41
_chemical_melting_point 441
_chemical_name_common
;
1,7-Diethyl ester Tr\"oger's base
;
_chemical_name_systematic
;
Diethyl
6<i>H</i>,12<i>H</i>-5,11-methanodibenzo[<i>b</i>,<i>f</i>][1,5]diazocine-
1,7-dicarboxylate
;
_space_group_IT_number 15
_symmetry_cell_setting monoclinic
_symmetry_space_group_name_Hall '-C 2yc'
_symmetry_space_group_name_H-M 'C 1 2/c 1'
_atom_sites_solution_hydrogens geom
_atom_sites_solution_primary direct
_atom_sites_solution_secondary difmap
_audit_creation_method SHELXL-97
_cell_angle_alpha 90.00
_cell_angle_beta 118.149(4)
_cell_angle_gamma 90.00
_cell_formula_units_Z 4
_cell_length_a 14.306(3)
_cell_length_b 9.251(2)
_cell_length_c 15.081(4)
_cell_measurement_reflns_used 5209
_cell_measurement_temperature 150(2)
_cell_measurement_theta_max 28.45
_cell_measurement_theta_min 2.73
_cell_volume 1759.8(7)
_computing_cell_refinement 'SAINT (Siemens, 1995)'
_computing_data_collection 'SMART (Siemens, 1995)'
_computing_data_reduction 'SAINT and XPREP (Siemens, 1995)'
_computing_molecular_graphics 'ORTEP-3 (Farrugia, 1997) and WINGX-32 (Farrugia, 1999)'
_computing_publication_material 'enCIFer (Allen <i>et al.</i>,  2004)'
_computing_structure_refinement 'SHELXL97 (Sheldrick, 2008)'
_computing_structure_solution 'SIR97 (Altomare et al. 1999)'
_diffrn_ambient_temperature 150(2)
_diffrn_measured_fraction_theta_full 0.999
_diffrn_measured_fraction_theta_max 0.960
_diffrn_measurement_device_type 'Bruker SMART 1000 CCD'
_diffrn_measurement_method \w
_diffrn_radiation_monochromator graphite
_diffrn_radiation_source 'sealed tube'
_diffrn_radiation_type MoK\a
_diffrn_radiation_wavelength 0.71073
_diffrn_reflns_av_R_equivalents 0.0196
_diffrn_reflns_av_sigmaI/netI 0.0155
_diffrn_reflns_limit_h_max 19
_diffrn_reflns_limit_h_min -19
_diffrn_reflns_limit_k_max 11
_diffrn_reflns_limit_k_min -12
_diffrn_reflns_limit_l_max 20
_diffrn_reflns_limit_l_min -20
_diffrn_reflns_number 8475
_diffrn_reflns_theta_full 25.00
_diffrn_reflns_theta_max 28.47
_diffrn_reflns_theta_min 2.73
_diffrn_standards_decay_% 0.33
_diffrn_standards_number 111
_exptl_absorpt_coefficient_mu 0.096
_exptl_absorpt_correction_T_max 0.98000
_exptl_absorpt_correction_T_min 0.855822
_exptl_absorpt_correction_type multi-scan
_exptl_absorpt_process_details '(SADABS; Sheldrick, 1996)'
_exptl_crystal_colour colourless
_exptl_crystal_density_diffrn 1.383
_exptl_crystal_density_method 'not measured'
_exptl_crystal_description shard
_exptl_crystal_F_000 776
_exptl_crystal_size_max 0.465
_exptl_crystal_size_mid 0.30
_exptl_crystal_size_min 0.19
_refine_diff_density_max 0.329
_refine_diff_density_min -0.185
_refine_ls_extinction_method none
_refine_ls_goodness_of_fit_ref 1.037
_refine_ls_hydrogen_treatment constr
_refine_ls_matrix_type full
_refine_ls_number_parameters 124
_refine_ls_number_reflns 2135
_refine_ls_number_restraints 0
_refine_ls_restrained_S_all 1.037
_refine_ls_R_factor_all 0.0401
_refine_ls_R_factor_gt 0.0360
_refine_ls_shift/su_max 0.001
_refine_ls_shift/su_mean 0.000
_refine_ls_structure_factor_coef Fsqd
_refine_ls_weighting_details 'calc w=1/[\s^2^(Fo^2^)+(0.0513P)^2^+1.1460P] where P=(Fo^2^+2Fc^2^)/3'
_refine_ls_weighting_scheme calc
_refine_ls_wR_factor_gt 0.0956
_refine_ls_wR_factor_ref 0.0990
_reflns_number_gt 1925
_reflns_number_total 2135
_reflns_threshold_expression >2sigma(I)
_cod_data_source_file zl2169.cif
_cod_data_source_block I
_cod_depositor_comments
;
The following automatic conversions were performed:
'_symmetry_cell_setting' value 'Monoclinic' changed to 'monoclinic'
according to '/home/saulius/struct/CIF-dictionaries/cif_core.dic'
dictionary named 'cif_core.dic' version 2.4.1 from 2010-06-29.

Automatic conversion script
Id: cif_fix_enum 1527 2010-12-29 10:47:43Z saulius 

The following automatic conversions were performed:

'_symmetry_cell_setting' value 'Monoclinic' changed to 'monoclinic'
according to /home/saulius/struct/CIF-dictionaries/cif_core.dic
dictionary named 'cif_core.dic' version 2.4.1 from 2010-06-29.

Automatic conversion script
Id: cif_fix_values 1715 2011-07-08 13:25:40Z adriana 
;
_cod_original_sg_symbol_H-M C2/c
_cod_database_code 2220669
_cod_database_fobs_code 2220669

loop_
_symmetry_equiv_pos_as_xyz
'x, y, z'
'-x, y, -z+1/2'
'x+1/2, y+1/2, z'
'-x+1/2, y+1/2, -z+1/2'
'-x, -y, -z'
'x, -y, z-1/2'
'-x+1/2, -y+1/2, -z'
'x+1/2, -y+1/2, z-1/2'

loop_
_atom_site_type_symbol
_atom_site_label
_atom_site_fract_x
_atom_site_fract_y
_atom_site_fract_z
_atom_site_U_iso_or_equiv
_atom_site_adp_type
_atom_site_calc_flag
_atom_site_refinement_flags
_atom_site_occupancy
_atom_site_disorder_assembly
_atom_site_disorder_group
C C1 0.83967(10) 0.37215(14) 1.11492(10) 0.0346(3) Uani d . 1 . .
H H1A 0.7669 0.4024 1.0692 0.052 Uiso calc R 1 . .
H H1B 0.8563 0.3944 1.1844 0.052 Uiso calc R 1 . .
H H1C 0.8465 0.2679 1.1081 0.052 Uiso calc R 1 . .
C C2 0.91539(9) 0.45165(12) 1.08889(8) 0.0291(2) Uani d . 1 . .
H H2A 0.9125 0.5564 1.1007 0.035 Uiso calc R 1 . .
H H2B 0.9886 0.4177 1.1328 0.035 Uiso calc R 1 . .
C C3 0.92507(8) 0.30443(11) 0.96454(8) 0.0217(2) Uani d . 1 . .
C C4 0.88028(8) 0.27735(11) 0.85453(8) 0.0205(2) Uani d . 1 . .
C C5 0.92893(8) 0.17644(10) 0.81900(8) 0.0194(2) Uani d . 1 . .
C C6 0.87857(8) 0.14597(11) 0.71558(8) 0.0201(2) Uani d . 1 . .
C C7 0.78414(8) 0.21655(12) 0.65048(8) 0.0238(2) Uani d . 1 . .
H H7 0.7503 0.1941 0.5808 0.029 Uiso calc R 1 . .
C C8 0.73945(8) 0.31834(12) 0.68617(8) 0.0262(2) Uani d . 1 . .
H H8 0.6764 0.3673 0.6411 0.031 Uiso calc R 1 . .
C C9 0.78727(8) 0.34861(12) 0.78832(8) 0.0242(2) Uani d . 1 . .
H H9 0.7566 0.4180 0.8133 0.029 Uiso calc R 1 . .
C C10 1.03523(8) 0.10512(11) 0.88716(8) 0.0211(2) Uani d . 1 . .
H H10A 1.0846 0.1783 0.9335 0.025 Uiso calc R 1 . .
H H10B 1.0250 0.0294 0.9282 0.025 Uiso calc R 1 . .
C C11 1.0000 -0.05009(15) 0.7500 0.0236(3) Uani d S 1 . .
H H11A 0.9674 -0.1129 0.7810 0.028 Uiso calc PR 0.50 . .
H H11B 1.0326 -0.1129 0.7190 0.028 Uiso calc PR 0.50 . .
N N1 0.91816(7) 0.03970(9) 0.67236(6) 0.0214(2) Uani d . 1 . .
O O1 0.88792(6) 0.42718(8) 0.98415(6) 0.02669(19) Uani d . 1 . .
O O2 0.98621(6) 0.22448(9) 1.02960(6) 0.0285(2) Uani d . 1 . .

loop_
_atom_site_aniso_label
_atom_site_aniso_U_11
_atom_site_aniso_U_22
_atom_site_aniso_U_33
_atom_site_aniso_U_12
_atom_site_aniso_U_13
_atom_site_aniso_U_23
C1 0.0422(7) 0.0347(6) 0.0350(6) -0.0024(5) 0.0249(5) -0.0045(5)
C2 0.0339(6) 0.0266(5) 0.0284(5) -0.0023(4) 0.0161(5) -0.0066(4)
C3 0.0205(5) 0.0209(5) 0.0272(5) -0.0007(4) 0.0142(4) 0.0015(4)
C4 0.0195(5) 0.0198(5) 0.0247(5) -0.0003(4) 0.0124(4) 0.0025(4)
C5 0.0178(4) 0.0174(4) 0.0246(5) -0.0002(3) 0.0113(4) 0.0032(4)
C6 0.0186(4) 0.0182(4) 0.0256(5) -0.0032(4) 0.0121(4) 0.0005(4)
C7 0.0192(5) 0.0274(5) 0.0234(5) -0.0028(4) 0.0090(4) 0.0014(4)
C8 0.0182(5) 0.0294(5) 0.0293(5) 0.0037(4) 0.0097(4) 0.0062(4)
C9 0.0210(5) 0.0240(5) 0.0305(5) 0.0039(4) 0.0146(4) 0.0033(4)
C10 0.0208(5) 0.0206(5) 0.0230(5) 0.0031(4) 0.0113(4) 0.0027(4)
C11 0.0254(7) 0.0177(6) 0.0296(7) 0.000 0.0145(6) 0.000
N1 0.0215(4) 0.0191(4) 0.0257(4) -0.0021(3) 0.0128(4) -0.0009(3)
O1 0.0322(4) 0.0230(4) 0.0277(4) 0.0043(3) 0.0165(3) 0.0007(3)
O2 0.0307(4) 0.0292(4) 0.0258(4) 0.0078(3) 0.0135(3) 0.0048(3)

loop_
_atom_type_symbol
_atom_type_description
_atom_type_scat_dispersion_real
_atom_type_scat_dispersion_imag
_atom_type_scat_source
C C 0.0033 0.0016 'International Tables Vol C Tables 4.2.6.8 and 6.1.1.4'
H H 0.0000 0.0000 'International Tables Vol C Tables 4.2.6.8 and 6.1.1.4'
N N 0.0061 0.0033 'International Tables Vol C Tables 4.2.6.8 and 6.1.1.4'
O O 0.0106 0.0060 'International Tables Vol C Tables 4.2.6.8 and 6.1.1.4'

loop_
_geom_angle_atom_site_label_1
_geom_angle_atom_site_label_2
_geom_angle_atom_site_label_3
_geom_angle_site_symmetry_1
_geom_angle_site_symmetry_3
_geom_angle
_geom_angle_publ_flag
C2 C1 H1A . . 109.5 ?
C2 C1 H1B . . 109.5 ?
H1A C1 H1B . . 109.5 ?
C2 C1 H1C . . 109.5 ?
H1A C1 H1C . . 109.5 ?
H1B C1 H1C . . 109.5 ?
O1 C2 C1 . . 110.36(9) ?
O1 C2 H2A . . 109.6 ?
C1 C2 H2A . . 109.6 ?
O1 C2 H2B . . 109.6 ?
C1 C2 H2B . . 109.6 ?
H2A C2 H2B . . 108.1 ?
O2 C3 O1 . . 123.18(10) ?
O2 C3 C4 . . 124.49(10) ?
O1 C3 C4 . . 112.31(9) ?
C9 C4 C5 . . 120.99(10) ?
C9 C4 C3 . . 118.74(9) ?
C5 C4 C3 . . 120.21(9) ?
C6 C5 C4 . . 117.88(9) ?
C6 C5 C10 . . 119.18(9) ?
C4 C5 C10 . . 122.88(9) ?
C7 C6 C5 . . 120.31(9) ?
C7 C6 N1 . . 117.22(9) ?
C5 C6 N1 . . 122.43(9) ?
C8 C7 C6 . . 120.98(10) ?
C8 C7 H7 . . 119.5 ?
C6 C7 H7 . . 119.5 ?
C7 C8 C9 . . 119.58(10) ?
C7 C8 H8 . . 120.2 ?
C9 C8 H8 . . 120.2 ?
C8 C9 C4 . . 120.20(10) ?
C8 C9 H9 . . 119.9 ?
C4 C9 H9 . . 119.9 ?
N1 C10 C5 2_756 . 111.09(8) ?
N1 C10 H10A 2_756 . 109.4 ?
C5 C10 H10A . . 109.4 ?
N1 C10 H10B 2_756 . 109.4 ?
C5 C10 H10B . . 109.4 ?
H10A C10 H10B . . 108.0 ?
N1 C11 N1 2_756 . 110.77(11) ?
N1 C11 H11A 2_756 . 109.5 ?
N1 C11 H11A . . 109.5 ?
N1 C11 H11B 2_756 . 109.5 ?
N1 C11 H11B . . 109.5 ?
H11A C11 H11B . . 108.1 ?
C6 N1 C11 . . 111.33(8) ?
C6 N1 C10 . 2_756 112.54(8) ?
C11 N1 C10 . 2_756 107.39(7) ?
C3 O1 C2 . . 115.98(8) ?

loop_
_geom_bond_atom_site_label_1
_geom_bond_atom_site_label_2
_geom_bond_site_symmetry_2
_geom_bond_distance
_geom_bond_publ_flag
C1 C2 . 1.5065(17) ?
C1 H1A . 0.9800 ?
C1 H1B . 0.9800 ?
C1 H1C . 0.9800 ?
C2 O1 . 1.4544(13) ?
C2 H2A . 0.9900 ?
C2 H2B . 0.9900 ?
C3 O2 . 1.2103(13) ?
C3 O1 . 1.3445(13) ?
C3 C4 . 1.4909(15) ?
C4 C9 . 1.3959(14) ?
C4 C5 . 1.4124(14) ?
C5 C6 . 1.4039(15) ?
C5 C10 . 1.5262(13) ?
C6 C7 . 1.4014(14) ?
C6 N1 . 1.4354(13) ?
C7 C8 . 1.3820(16) ?
C7 H7 . 0.9500 ?
C8 C9 . 1.3876(16) ?
C8 H8 . 0.9500 ?
C9 H9 . 0.9500 ?
C10 N1 2_756 1.4770(13) ?
C10 H10A . 0.9900 ?
C10 H10B . 0.9900 ?
C11 N1 . 1.4623(12) ?
C11 H11A . 0.9900 ?
C11 H11B . 0.9900 ?

loop_
_geom_torsion_atom_site_label_1
_geom_torsion_atom_site_label_2
_geom_torsion_atom_site_label_3
_geom_torsion_atom_site_label_4
_geom_torsion_site_symmetry_1
_geom_torsion_site_symmetry_2
_geom_torsion_site_symmetry_3
_geom_torsion_site_symmetry_4
_geom_torsion
_geom_torsion_publ_flag
O2 C3 C4 C9 . . . . 159.42(10) ?
O1 C3 C4 C9 . . . . -19.11(13) ?
O2 C3 C4 C5 . . . . -17.78(16) ?
O1 C3 C4 C5 . . . . 163.70(9) ?
C9 C4 C5 C6 . . . . -2.43(14) ?
C3 C4 C5 C6 . . . . 174.70(9) ?
C9 C4 C5 C10 . . . . 174.85(9) ?
C3 C4 C5 C10 . . . . -8.01(14) ?
C4 C5 C6 C7 . . . . 1.21(14) ?
C10 C5 C6 C7 . . . . -176.18(9) ?
C4 C5 C6 N1 . . . . -176.64(8) ?
C10 C5 C6 N1 . . . . 5.97(14) ?
C5 C6 C7 C8 . . . . 0.80(15) ?
N1 C6 C7 C8 . . . . 178.76(9) ?
C6 C7 C8 C9 . . . . -1.62(16) ?
C7 C8 C9 C4 . . . . 0.40(16) ?
C5 C4 C9 C8 . . . . 1.66(16) ?
C3 C4 C9 C8 . . . . -175.52(10) ?
C6 C5 C10 N1 . . . 2_756 13.93(12) ?
C4 C5 C10 N1 . . . 2_756 -163.33(9) ?
C7 C6 N1 C11 . . . . -165.60(8) ?
C5 C6 N1 C11 . . . . 12.31(12) ?
C7 C6 N1 C10 . . . 2_756 73.76(11) ?
C5 C6 N1 C10 . . . 2_756 -108.32(10) ?
N1 C11 N1 C6 2_756 . . . -51.41(6) ?
N1 C11 N1 C10 2_756 . . 2_756 72.21(6) ?
O2 C3 O1 C2 . . . . -7.03(15) ?
C4 C3 O1 C2 . . . . 171.51(8) ?
C1 C2 O1 C3 . . . . -83.19(12) ?
